data_4078243
loop_
_publ_author_name
'Beck, Robert'
'Johnson, Samuel A.'

_publ_section_title
;
 Structural Similarities in Dinuclear, Tetranuclear, and Pentanuclear
 Nickel Silyl and Silylene Complexes Obtained via Si--H and Si--C
 Activation
;
_journal_issue 9
_journal_name_full Organometallics
_journal_page_first 3599
_journal_paper_doi 10.1021/om300120x
_journal_volume 31
_journal_year 2012
_chemical_formula_moiety 'C30 H53 Cl Ni P2 Si'
_chemical_formula_sum 'C30 H53 Cl Ni P2 Si'
_chemical_formula_weight 597.91
_chemical_name_systematic
;
 ?
;
_space_group_IT_number 15
_symmetry_cell_setting monoclinic
_symmetry_space_group_name_Hall '-C 2yc'
_symmetry_space_group_name_H-M 'C 1 2/c 1'
_atom_sites_solution_hydrogens geom
_atom_sites_solution_primary direct
_atom_sites_solution_secondary difmap
_audit_conform_dict_location ftp://ftp.iucr.org/pub/cif_core.dic
_audit_conform_dict_name cif_core.dic
_audit_conform_dict_version 2.4
_audit_creation_date 2011-08-17T12:44:11-00:00
_audit_creation_method 'WinGX routine CIF_UPDATE'
_cell_angle_alpha 90
_cell_angle_beta 101.8750(10)
_cell_angle_gamma 90
_cell_formula_units_Z 8
_cell_length_a 18.741(2)
_cell_length_b 11.1949(12)
_cell_length_c 32.174(3)
_cell_measurement_reflns_used 9083
_cell_measurement_temperature 173(2)
_cell_measurement_theta_max 27.87
_cell_measurement_theta_min 2.13
_cell_volume 6605.8(12)
_computing_cell_refinement 'Bruker SMART'
_computing_data_collection 'Bruker SMART'
_computing_data_reduction 'Bruker SAINT'
_computing_molecular_graphics 'Bruker SHELXTL'
_computing_publication_material 'Bruker SHELXTL'
_computing_structure_refinement 'SHELXL-97 (Sheldrick, 1997)'
_computing_structure_solution 'Bruker SHELXTL'
_diffrn_ambient_temperature 173(2)
_diffrn_measured_fraction_theta_full 0.981
_diffrn_measured_fraction_theta_max 0.981
_diffrn_measurement_device_type 'CCD area detector'
_diffrn_measurement_method 'phi and omega scans'
_diffrn_radiation_monochromator graphite
_diffrn_radiation_type MoK\a
_diffrn_radiation_wavelength 0.71073
_diffrn_reflns_av_R_equivalents 0.0407
_diffrn_reflns_av_unetI/netI 0.038
_diffrn_reflns_limit_h_max 24
_diffrn_reflns_limit_h_min -23
_diffrn_reflns_limit_k_max 14
_diffrn_reflns_limit_k_min -14
_diffrn_reflns_limit_l_max 40
_diffrn_reflns_limit_l_min -40
_diffrn_reflns_number 34367
_diffrn_reflns_theta_full 27.5
_diffrn_reflns_theta_max 27.5
_diffrn_reflns_theta_min 2.13
_exptl_absorpt_coefficient_mu 0.818
_exptl_absorpt_correction_T_max 0.901
_exptl_absorpt_correction_T_min 0.887
_exptl_absorpt_correction_type multi-scan
_exptl_absorpt_process_details 'SADABS, BRUKER 2001'
_exptl_crystal_colour yellow
_exptl_crystal_density_diffrn 1.202
_exptl_crystal_density_method 'not measured'
_exptl_crystal_description block
_exptl_crystal_F_000 2576
_exptl_crystal_size_max 0.35
_exptl_crystal_size_mid 0.25
_exptl_crystal_size_min 0.18
_refine_diff_density_max 0.433
_refine_diff_density_min -0.352
_refine_diff_density_rms 0.072
_refine_ls_extinction_method none
_refine_ls_goodness_of_fit_ref 1.093
_refine_ls_hydrogen_treatment mixed
_refine_ls_matrix_type full
_refine_ls_number_parameters 332
_refine_ls_number_reflns 7456
_refine_ls_number_restraints 0
_refine_ls_restrained_S_all 1.093
_refine_ls_R_factor_all 0.0633
_refine_ls_R_factor_gt 0.0498
_refine_ls_shift/su_max 0.001
_refine_ls_shift/su_mean 0
_refine_ls_structure_factor_coef Fsqd
_refine_ls_weighting_details 'calc w=1/[\s^2^(Fo^2^)+(0.0192P)^2^+21.6049P] where P=(Fo^2^+2Fc^2^)/3'
_refine_ls_weighting_scheme calc
_refine_ls_wR_factor_gt 0.0998
_refine_ls_wR_factor_ref 0.108
_reflns_number_gt 6281
_reflns_number_total 7456
_reflns_threshold_expression >2sigma(I)
_cod_data_source_file om300120x_si_002.cif
_cod_data_source_block rbo8m
_cod_depositor_comments
;
The following automatic conversions were performed:

'_symmetry_cell_setting' value 'Monoclinic' changed to 'monoclinic'
according to /home/saulius/struct/CIF-dictionaries/cif_core.dic
dictionary named 'cif_core.dic' version 2.4.1 from 2010-06-29.

Automatic conversion script
Id: cif_fix_values 1715 2011-07-08 13:25:40Z adriana 
;
_cod_original_cell_volume 6605.6(12)
_cod_original_sg_symbol_H-M C2/c
_cod_database_code 4078243

loop_
_symmetry_equiv_pos_as_xyz
'x, y, z'
'-x, y, -z+1/2'
'x+1/2, y+1/2, z'
'-x+1/2, y+1/2, -z+1/2'
'-x, -y, -z'
'x, -y, z-1/2'
'-x+1/2, -y+1/2, -z'
'x+1/2, -y+1/2, z-1/2'

loop_
_atom_site_label
_atom_site_type_symbol
_atom_site_fract_x
_atom_site_fract_y
_atom_site_fract_z
_atom_site_U_iso_or_equiv
_atom_site_adp_type
_atom_site_occupancy
_atom_site_symmetry_multiplicity
_atom_site_calc_flag
_atom_site_refinement_flags
Ni1 Ni 0.427740(18) -0.04991(3) 0.119029(11) 0.02749(10) Uani 1 1 d .
P2 P 0.43051(4) -0.24970(6) 0.11820(2) 0.02766(15) Uani 1 1 d .
Cl1 Cl 0.36511(5) 0.27305(7) 0.11722(3) 0.0482(2) Uani 1 1 d .
P1 P 0.53411(4) 0.04053(7) 0.12645(2) 0.03007(16) Uani 1 1 d .
Si1 Si 0.33968(4) 0.08452(7) 0.11611(3) 0.03156(18) Uani 1 1 d .
C10 C 0.2223(3) 0.0374(7) 0.23102(15) 0.096(2) Uani 1 1 d .
H10 H 0.1991 0.0252 0.2543 0.115 Uiso 1 1 calc R
C1 C 0.26428(16) 0.0858(3) 0.06679(9) 0.0339(6) Uani 1 1 d .
C15 C 0.40379(19) -0.2689(4) 0.03037(10) 0.0514(9) Uani 1 1 d .
H15A H 0.3761 -0.3062 0.0045 0.077 Uiso 1 1 calc R
H15B H 0.4551 -0.2928 0.0345 0.077 Uiso 1 1 calc R
H15C H 0.4001 -0.1818 0.0277 0.077 Uiso 1 1 calc R
C16 C 0.38245(16) -0.3022(3) 0.16001(9) 0.0328(6) Uani 1 1 d .
H16 H 0.3308 -0.2754 0.1502 0.039 Uiso 1 1 calc R
C29 C 0.5259(2) 0.1979(4) 0.19416(11) 0.0583(10) Uani 1 1 d .
H29A H 0.4765 0.1693 0.1941 0.088 Uiso 1 1 calc R
H29B H 0.5237 0.2643 0.1741 0.088 Uiso 1 1 calc R
H29C H 0.5487 0.2251 0.2228 0.088 Uiso 1 1 calc R
C13 C 0.37283(16) -0.3093(3) 0.06838(9) 0.0348(6) Uani 1 1 d .
H13 H 0.376 -0.3984 0.0697 0.042 Uiso 1 1 calc R
C20 C 0.50878(19) -0.4702(3) 0.10667(13) 0.0526(9) Uani 1 1 d .
H20A H 0.5573 -0.5064 0.1106 0.079 Uiso 1 1 calc R
H20B H 0.4854 -0.4717 0.0765 0.079 Uiso 1 1 calc R
H20C H 0.4791 -0.5153 0.123 0.079 Uiso 1 1 calc R
C28 C 0.57095(17) 0.0964(3) 0.18099(10) 0.0398(7) Uani 1 1 d .
H28 H 0.6211 0.1278 0.1816 0.048 Uiso 1 1 calc R
C19 C 0.51595(15) -0.3404(3) 0.12232(10) 0.0370(7) Uani 1 1 d .
H19 H 0.5451 -0.2988 0.1039 0.044 Uiso 1 1 calc R
C22 C 0.53253(16) 0.1757(3) 0.09283(10) 0.0372(7) Uani 1 1 d .
H22 H 0.5031 0.2359 0.105 0.045 Uiso 1 1 calc R
C26 C 0.59980(19) -0.0878(3) 0.06914(11) 0.0488(8) Uani 1 1 d .
H26A H 0.6141 -0.0188 0.054 0.073 Uiso 1 1 calc R
H26B H 0.5486 -0.1072 0.0576 0.073 Uiso 1 1 calc R
H26C H 0.6304 -0.1564 0.0656 0.073 Uiso 1 1 calc R
C14 C 0.29236(16) -0.2754(3) 0.06177(10) 0.0420(7) Uani 1 1 d .
H14A H 0.2873 -0.1885 0.0587 0.063 Uiso 1 1 calc R
H14B H 0.2729 -0.3016 0.0863 0.063 Uiso 1 1 calc R
H14C H 0.2652 -0.3143 0.036 0.063 Uiso 1 1 calc R
C21 C 0.56270(17) -0.3352(3) 0.16733(11) 0.0487(8) Uani 1 1 d .
H21A H 0.5429 -0.3904 0.1857 0.073 Uiso 1 1 calc R
H21B H 0.5622 -0.2537 0.1784 0.073 Uiso 1 1 calc R
H21C H 0.6129 -0.358 0.1666 0.073 Uiso 1 1 calc R
C17 C 0.37775(19) -0.4378(3) 0.16556(11) 0.0467(8) Uani 1 1 d .
H17A H 0.4258 -0.4688 0.1792 0.07 Uiso 1 1 calc R
H17B H 0.362 -0.4755 0.1377 0.07 Uiso 1 1 calc R
H17C H 0.3424 -0.4558 0.1833 0.07 Uiso 1 1 calc R
C18 C 0.40929(18) -0.2382(3) 0.20215(10) 0.0448(8) Uani 1 1 d .
H18A H 0.3768 -0.2567 0.2216 0.067 Uiso 1 1 calc R
H18B H 0.4094 -0.1518 0.1973 0.067 Uiso 1 1 calc R
H18C H 0.4589 -0.2649 0.2147 0.067 Uiso 1 1 calc R
C9 C 0.2201(2) -0.0502(5) 0.20106(16) 0.0842(17) Uani 1 1 d .
H9 H 0.1946 -0.1226 0.2032 0.101 Uiso 1 1 calc R
C3 C 0.13772(19) 0.0986(4) 0.03112(13) 0.0681(12) Uani 1 1 d .
H3 H 0.0879 0.1039 0.0331 0.082 Uiso 1 1 calc R
C25 C 0.60953(15) -0.0578(3) 0.11643(10) 0.0372(7) Uani 1 1 d .
H25 H 0.6027 -0.1354 0.1305 0.045 Uiso 1 1 calc R
C4 C 0.15570(19) 0.0956(3) -0.00773(11) 0.0475(8) Uani 1 1 d .
H4 H 0.1189 0.1001 -0.0328 0.057 Uiso 1 1 calc R
C24 C 0.60582(18) 0.2363(3) 0.09326(12) 0.0473(8) Uani 1 1 d .
H24A H 0.6352 0.1857 0.0784 0.071 Uiso 1 1 calc R
H24B H 0.6317 0.2481 0.1227 0.071 Uiso 1 1 calc R
H24C H 0.5975 0.3138 0.0789 0.071 Uiso 1 1 calc R
C30 C 0.5776(2) -0.0058(4) 0.21312(10) 0.0543(9) Uani 1 1 d .
H30A H 0.5984 0.0247 0.2416 0.081 Uiso 1 1 calc R
H30B H 0.6095 -0.0679 0.2056 0.081 Uiso 1 1 calc R
H30C H 0.5292 -0.0395 0.2128 0.081 Uiso 1 1 calc R
C7 C 0.29218(17) 0.0735(3) 0.16284(10) 0.0422(8) Uani 1 1 d .
C27 C 0.68872(17) -0.0217(3) 0.13458(13) 0.0548(9) Uani 1 1 d .
H27A H 0.7216 -0.0839 0.1281 0.082 Uiso 1 1 calc R
H27B H 0.6958 -0.0121 0.1654 0.082 Uiso 1 1 calc R
H27C H 0.6994 0.0539 0.1218 0.082 Uiso 1 1 calc R
C12 C 0.29262(19) 0.1610(4) 0.19327(12) 0.0632(11) Uani 1 1 d .
H12 H 0.3168 0.2346 0.1911 0.076 Uiso 1 1 calc R
C23 C 0.49082(18) 0.1549(3) 0.04737(10) 0.0499(9) Uani 1 1 d .
H23A H 0.4792 0.232 0.0332 0.075 Uiso 1 1 calc R
H23B H 0.4455 0.1117 0.0479 0.075 Uiso 1 1 calc R
H23C H 0.5209 0.1078 0.0319 0.075 Uiso 1 1 calc R
C5 C 0.2269(2) 0.0861(4) -0.01018(12) 0.0629(11) Uani 1 1 d .
H5 H 0.2402 0.0842 -0.0371 0.076 Uiso 1 1 calc R
C8 C 0.2554(2) -0.0329(4) 0.16764(13) 0.0611(11) Uani 1 1 d .
H8 H 0.2546 -0.095 0.1474 0.073 Uiso 1 1 calc R
C6 C 0.28011(19) 0.0793(4) 0.02658(11) 0.0613(11) Uani 1 1 d .
H6 H 0.3295 0.0698 0.0242 0.074 Uiso 1 1 calc R
C2 C 0.19140(18) 0.0939(4) 0.06804(12) 0.0588(10) Uani 1 1 d .
H2 H 0.1775 0.0963 0.0948 0.071 Uiso 1 1 calc R
C11 C 0.2576(2) 0.1421(6) 0.22750(13) 0.0904(19) Uani 1 1 d .
H11 H 0.2587 0.2028 0.2483 0.108 Uiso 1 1 calc R
H1 H 0.3526(17) -0.071(3) 0.1150(10) 0.043(9) Uiso 1 1 d .

loop_
_atom_site_aniso_label
_atom_site_aniso_U_11
_atom_site_aniso_U_22
_atom_site_aniso_U_33
_atom_site_aniso_U_23
_atom_site_aniso_U_13
_atom_site_aniso_U_12
Ni1 0.02405(18) 0.02803(19) 0.03081(19) -0.00039(14) 0.00666(14) -0.00067(14)
P2 0.0242(3) 0.0280(4) 0.0308(4) -0.0008(3) 0.0059(3) -0.0004(3)
Cl1 0.0450(4) 0.0294(4) 0.0675(6) -0.0052(4) 0.0050(4) 0.0018(3)
P1 0.0259(3) 0.0342(4) 0.0303(4) 0.0006(3) 0.0061(3) -0.0040(3)
Si1 0.0287(4) 0.0307(4) 0.0358(4) -0.0007(3) 0.0079(3) 0.0021(3)
C10 0.056(3) 0.192(7) 0.044(3) 0.034(3) 0.020(2) 0.043(4)
C1 0.0316(15) 0.0292(14) 0.0400(16) -0.0002(12) 0.0054(12) 0.0024(12)
C15 0.051(2) 0.071(2) 0.0335(17) -0.0048(16) 0.0122(15) -0.0097(18)
C16 0.0313(14) 0.0355(15) 0.0322(15) 0.0012(12) 0.0074(12) -0.0030(12)
C29 0.062(2) 0.071(3) 0.0404(19) -0.0191(18) 0.0081(17) -0.002(2)
C13 0.0334(15) 0.0376(16) 0.0339(15) -0.0045(12) 0.0082(12) -0.0027(13)
C20 0.0418(19) 0.0353(18) 0.082(3) -0.0085(17) 0.0159(18) 0.0079(15)
C28 0.0357(16) 0.0470(18) 0.0353(16) -0.0037(14) 0.0038(13) -0.0130(14)
C19 0.0275(14) 0.0359(16) 0.0483(18) 0.0012(14) 0.0091(13) 0.0028(12)
C22 0.0355(16) 0.0357(16) 0.0427(17) 0.0061(13) 0.0129(13) 0.0023(13)
C26 0.0460(19) 0.052(2) 0.053(2) -0.0029(16) 0.0208(16) 0.0032(16)
C14 0.0301(15) 0.056(2) 0.0371(17) -0.0059(15) 0.0005(13) -0.0056(14)
C21 0.0315(16) 0.0456(19) 0.064(2) 0.0102(17) -0.0018(15) 0.0052(14)
C17 0.0487(19) 0.0410(18) 0.054(2) 0.0061(15) 0.0191(16) -0.0063(15)
C18 0.0461(19) 0.056(2) 0.0326(16) -0.0025(15) 0.0093(14) -0.0085(16)
C9 0.067(3) 0.107(4) 0.093(4) 0.055(3) 0.050(3) 0.039(3)
C3 0.0303(18) 0.113(4) 0.057(2) -0.013(2) 0.0007(17) 0.011(2)
C25 0.0260(14) 0.0367(16) 0.0502(18) 0.0077(14) 0.0110(13) 0.0002(12)
C4 0.0431(18) 0.0447(19) 0.049(2) -0.0078(16) -0.0043(15) 0.0073(15)
C24 0.0482(19) 0.0392(18) 0.058(2) 0.0034(16) 0.0194(17) -0.0065(15)
C30 0.055(2) 0.069(2) 0.0343(17) 0.0050(16) -0.0018(15) -0.0231(19)
C7 0.0336(16) 0.057(2) 0.0358(16) 0.0038(15) 0.0074(13) 0.0171(15)
C27 0.0280(16) 0.055(2) 0.080(3) 0.011(2) 0.0077(17) 0.0020(15)
C12 0.0379(19) 0.103(3) 0.046(2) -0.019(2) 0.0034(16) 0.010(2)
C23 0.0405(18) 0.070(2) 0.0407(18) 0.0200(17) 0.0112(14) 0.0030(17)
C5 0.049(2) 0.099(3) 0.039(2) 0.001(2) 0.0051(16) -0.003(2)
C8 0.058(2) 0.062(2) 0.075(3) 0.028(2) 0.041(2) 0.0239(19)
C6 0.0315(17) 0.109(3) 0.0416(19) 0.000(2) 0.0044(15) -0.001(2)
C2 0.0343(18) 0.098(3) 0.044(2) -0.009(2) 0.0079(15) 0.0080(19)
C11 0.048(2) 0.179(6) 0.041(2) -0.031(3) 0.0029(19) 0.025(3)

loop_
_atom_type_symbol
_atom_type_description
_atom_type_scat_dispersion_real
_atom_type_scat_dispersion_imag
_atom_type_scat_source
C C 0.0033 0.0016 'International Tables Vol C Tables 4.2.6.8 and 6.1.1.4'
H H 0 0 'International Tables Vol C Tables 4.2.6.8 and 6.1.1.4'
Si Si 0.0817 0.0704 'International Tables Vol C Tables 4.2.6.8 and 6.1.1.4'
P P 0.1023 0.0942 'International Tables Vol C Tables 4.2.6.8 and 6.1.1.4'
Cl Cl 0.1484 0.1585 'International Tables Vol C Tables 4.2.6.8 and 6.1.1.4'
Ni Ni 0.3393 1.1124 'International Tables Vol C Tables 4.2.6.8 and 6.1.1.4'

loop_
_geom_angle_atom_site_label_1
_geom_angle_atom_site_label_2
_geom_angle_atom_site_label_3
_geom_angle
P1 Ni1 Si1 109.93(3)
P1 Ni1 P2 115.96(3)
Si1 Ni1 P2 134.07(3)
P1 Ni1 H1 162.3(13)
Si1 Ni1 H1 52.4(13)
P2 Ni1 H1 81.7(13)
C16 P2 C13 103.14(13)
C16 P2 C19 108.11(14)
C13 P2 C19 101.68(14)
C16 P2 Ni1 106.93(10)
C13 P2 Ni1 110.95(10)
C19 P2 Ni1 124.14(10)
C28 P1 C22 103.56(15)
C28 P1 C25 102.34(15)
C22 P1 C25 107.53(14)
C28 P1 Ni1 114.15(10)
C22 P1 Ni1 113.92(10)
C25 P1 Ni1 114.16(10)
C1 Si1 C7 105.82(13)
C1 Si1 Cl1 97.49(10)
C7 Si1 Cl1 100.82(12)
C1 Si1 Ni1 117.37(10)
C7 Si1 Ni1 112.78(10)
Cl1 Si1 Ni1 120.08(4)
C1 Si1 H1 94.1(10)
C7 Si1 H1 92.3(10)
Cl1 Si1 H1 159.3(10)
Ni1 Si1 H1 39.3(10)
C11 C10 C9 120.2(4)
C11 C10 H10 119.9
C9 C10 H10 119.9
C2 C1 C6 115.7(3)
C2 C1 Si1 123.3(2)
C6 C1 Si1 121.0(2)
C13 C15 H15A 109.5
C13 C15 H15B 109.5
H15A C15 H15B 109.5
C13 C15 H15C 109.5
H15A C15 H15C 109.5
H15B C15 H15C 109.5
C18 C16 C17 112.2(3)
C18 C16 P2 112.0(2)
C17 C16 P2 116.4(2)
C18 C16 H16 105
C17 C16 H16 105
P2 C16 H16 105
C28 C29 H29A 109.5
C28 C29 H29B 109.5
H29A C29 H29B 109.5
C28 C29 H29C 109.5
H29A C29 H29C 109.5
H29B C29 H29C 109.5
C15 C13 C14 110.0(3)
C15 C13 P2 109.5(2)
C14 C13 P2 114.3(2)
C15 C13 H13 107.6
C14 C13 H13 107.6
P2 C13 H13 107.6
C19 C20 H20A 109.5
C19 C20 H20B 109.5
H20A C20 H20B 109.5
C19 C20 H20C 109.5
H20A C20 H20C 109.5
H20B C20 H20C 109.5
C29 C28 C30 110.0(3)
C29 C28 P1 113.2(2)
C30 C28 P1 110.5(2)
C29 C28 H28 107.7
C30 C28 H28 107.7
P1 C28 H28 107.7
C21 C19 C20 109.9(3)
C21 C19 P2 111.1(2)
C20 C19 P2 118.2(2)
C21 C19 H19 105.5
C20 C19 H19 105.5
P2 C19 H19 105.5
C23 C22 C24 111.0(3)
C23 C22 P1 112.2(2)
C24 C22 P1 116.7(2)
C23 C22 H22 105.3
C24 C22 H22 105.3
P1 C22 H22 105.3
C25 C26 H26A 109.5
C25 C26 H26B 109.5
H26A C26 H26B 109.5
C25 C26 H26C 109.5
H26A C26 H26C 109.5
H26B C26 H26C 109.5
C13 C14 H14A 109.5
C13 C14 H14B 109.5
H14A C14 H14B 109.5
C13 C14 H14C 109.5
H14A C14 H14C 109.5
H14B C14 H14C 109.5
C19 C21 H21A 109.5
C19 C21 H21B 109.5
H21A C21 H21B 109.5
C19 C21 H21C 109.5
H21A C21 H21C 109.5
H21B C21 H21C 109.5
C16 C17 H17A 109.5
C16 C17 H17B 109.5
H17A C17 H17B 109.5
C16 C17 H17C 109.5
H17A C17 H17C 109.5
H17B C17 H17C 109.5
C16 C18 H18A 109.5
C16 C18 H18B 109.5
H18A C18 H18B 109.5
C16 C18 H18C 109.5
H18A C18 H18C 109.5
H18B C18 H18C 109.5
C10 C9 C8 119.7(5)
C10 C9 H9 120.2
C8 C9 H9 120.2
C4 C3 C2 120.8(3)
C4 C3 H3 119.6
C2 C3 H3 119.6
C26 C25 C27 110.1(3)
C26 C25 P1 111.1(2)
C27 C25 P1 119.0(2)
C26 C25 H25 105.1
C27 C25 H25 105.1
P1 C25 H25 105.1
C5 C4 C3 119.2(3)
C5 C4 H4 120.4
C3 C4 H4 120.4
C22 C24 H24A 109.5
C22 C24 H24B 109.5
H24A C24 H24B 109.5
C22 C24 H24C 109.5
H24A C24 H24C 109.5
H24B C24 H24C 109.5
C28 C30 H30A 109.5
C28 C30 H30B 109.5
H30A C30 H30B 109.5
C28 C30 H30C 109.5
H30A C30 H30C 109.5
H30B C30 H30C 109.5
C12 C7 C8 117.1(3)
C12 C7 Si1 125.3(3)
C8 C7 Si1 117.6(3)
C25 C27 H27A 109.5
C25 C27 H27B 109.5
H27A C27 H27B 109.5
C25 C27 H27C 109.5
H27A C27 H27C 109.5
H27B C27 H27C 109.5
C7 C12 C11 120.7(5)
C7 C12 H12 119.6
C11 C12 H12 119.6
C22 C23 H23A 109.5
C22 C23 H23B 109.5
H23A C23 H23B 109.5
C22 C23 H23C 109.5
H23A C23 H23C 109.5
H23B C23 H23C 109.5
C4 C5 C6 120.0(4)
C4 C5 H5 120
C6 C5 H5 120
C9 C8 C7 121.9(4)
C9 C8 H8 119
C7 C8 H8 119
C5 C6 C1 122.6(3)
C5 C6 H6 118.7
C1 C6 H6 118.7
C1 C2 C3 121.6(3)
C1 C2 H2 119.2
C3 C2 H2 119.2
C10 C11 C12 120.4(5)
C10 C11 H11 119.8
C12 C11 H11 119.8

loop_
_geom_bond_atom_site_label_1
_geom_bond_atom_site_label_2
_geom_bond_distance
Ni1 P1 2.2045(8)
Ni1 Si1 2.2211(9)
Ni1 P2 2.2375(8)
Ni1 H1 1.41(3)
P2 C16 1.861(3)
P2 C13 1.863(3)
P2 C19 1.878(3)
Cl1 Si1 2.1623(11)
P1 C28 1.857(3)
P1 C22 1.857(3)
P1 C25 1.871(3)
Si1 C1 1.895(3)
Si1 C7 1.902(3)
Si1 H1 1.76(3)
C10 C11 1.362(8)
C10 C9 1.371(8)
C10 H10 0.95
C1 C2 1.378(4)
C1 C6 1.387(5)
C15 C13 1.526(4)
C15 H15A 0.98
C15 H15B 0.98
C15 H15C 0.98
C16 C18 1.525(4)
C16 C17 1.533(4)
C16 H16 1
C29 C28 1.526(5)
C29 H29A 0.98
C29 H29B 0.98
C29 H29C 0.98
C13 C14 1.527(4)
C13 H13 1
C20 C19 1.535(4)
C20 H20A 0.98
C20 H20B 0.98
C20 H20C 0.98
C28 C30 1.529(5)
C28 H28 1
C19 C21 1.532(4)
C19 H19 1
C22 C23 1.528(4)
C22 C24 1.529(4)
C22 H22 1
C26 C25 1.532(5)
C26 H26A 0.98
C26 H26B 0.98
C26 H26C 0.98
C14 H14A 0.98
C14 H14B 0.98
C14 H14C 0.98
C21 H21A 0.98
C21 H21B 0.98
C21 H21C 0.98
C17 H17A 0.98
C17 H17B 0.98
C17 H17C 0.98
C18 H18A 0.98
C18 H18B 0.98
C18 H18C 0.98
C9 C8 1.387(5)
C9 H9 0.95
C3 C4 1.360(5)
C3 C2 1.391(5)
C3 H3 0.95
C25 C27 1.533(4)
C25 H25 1
C4 C5 1.357(5)
C4 H4 0.95
C24 H24A 0.98
C24 H24B 0.98
C24 H24C 0.98
C30 H30A 0.98
C30 H30B 0.98
C30 H30C 0.98
C7 C12 1.384(5)
C7 C8 1.400(5)
C27 H27A 0.98
C27 H27B 0.98
C27 H27C 0.98
C12 C11 1.409(6)
C12 H12 0.95
C23 H23A 0.98
C23 H23B 0.98
C23 H23C 0.98
C5 C6 1.383(5)
C5 H5 0.95
C8 H8 0.95
C6 H6 0.95
C2 H2 0.95
C11 H11 0.95
